data_7713808
loop_
_publ_author_name
'Li, Tongyu'
'Wang, Dongwei'
'Heng, Yi'
'Hou, Guohua'
'Zi, Guofu'
'Walter, Marc D.'

_publ_section_title
;
 Reactivity of a Lewis base supported uranium terminal imido metallocene
 towards small molecules
;
_journal_name_full 'Dalton Transactions'
_journal_paper_doi 10.1039/D3DT02165C
_journal_year 2023
_chemical_formula_moiety 'C41 H72 Cl N Si7 U'
_chemical_formula_sum 'C41 H72 Cl N Si7 U'
_chemical_formula_weight 1049.10
_space_group_crystal_system monoclinic
_space_group_IT_number 14
_space_group_name_Hall '-P 2ybc'
_space_group_name_H-M_alt 'P 1 21/c 1'
_atom_sites_solution_hydrogens mixed
_audit_creation_date 2021-11-17
_audit_creation_method
;
Olex2 1.2
(compiled 2018.05.29 svn.r3508 for OlexSys, GUI svn.r5506)
;
_audit_update_record
;
2023-06-29 deposited with the CCDC.	2023-08-28 downloaded from the CCDC.
;
_cell_angle_alpha 90
_cell_angle_beta 93.713(3)
_cell_angle_gamma 90
_cell_formula_units_Z 4
_cell_length_a 11.0671(3)
_cell_length_b 23.6673(8)
_cell_length_c 19.3209(6)
_cell_measurement_reflns_used 9558
_cell_measurement_temperature 100.00(10)
_cell_measurement_theta_max 29.2390
_cell_measurement_theta_min 3.5820
_cell_volume 5050.1(3)
_computing_cell_refinement 'CrysAlisPro 1.171.40.84a (Rigaku OD, 2020)'
_computing_data_collection 'CrysAlisPro 1.171.40.84a (Rigaku OD, 2020)'
_computing_data_reduction 'CrysAlisPro 1.171.40.84a (Rigaku OD, 2020)'
_computing_molecular_graphics 'Olex2 (Dolomanov et al., 2009)'
_computing_publication_material 'Olex2 (Dolomanov et al., 2009)'
_computing_structure_refinement 'ShelXL (Sheldrick, 2015)'
_diffrn_ambient_environment N~2~
_diffrn_ambient_temperature 100.00(10)
_diffrn_detector 'CCD plate'
_diffrn_detector_area_resol_mean 5.3127
_diffrn_detector_type AtlasS2
_diffrn_measured_fraction_theta_full 0.998
_diffrn_measured_fraction_theta_max 0.839
_diffrn_measurement_details
;
List of Runs (angles in degrees, time in seconds):

  # Type    Start    End  Width  t~exp~   \w     \q     \k     \f   Frames
#--------------------------------------------------------------------------
  1  \w     -9.00  26.00   1.00    4.00    --  -11.20 -99.00 -90.00   35
  2  \w      9.00  58.00   1.00    4.00    --   12.61  57.00 -90.00   49
  3  \w     -1.00  47.00   1.00    4.00    --   12.61  19.00-120.00   48
  4  \w    -58.00  27.00   1.00    4.00    --   12.61 -19.00  60.00   85
;
_diffrn_measurement_device 'four-circle diffractometer'
_diffrn_measurement_device_type 'SuperNova, Dual, Cu at home/near, AtlasS2'
_diffrn_measurement_method '\w scans'
_diffrn_orient_matrix_type 'CrysAlisPro convention (1999,Acta A55,543-557)'
_diffrn_orient_matrix_UB_11 -0.0172878000
_diffrn_orient_matrix_UB_12 -0.0283687000
_diffrn_orient_matrix_UB_13 -0.0072089000
_diffrn_orient_matrix_UB_21 0.0052500000
_diffrn_orient_matrix_UB_22 0.0048859000
_diffrn_orient_matrix_UB_23 -0.0359111000
_diffrn_orient_matrix_UB_31 0.0615875000
_diffrn_orient_matrix_UB_32 -0.0083852000
_diffrn_orient_matrix_UB_33 0.0035505000
_diffrn_radiation_monochromator mirror
_diffrn_radiation_probe x-ray
_diffrn_radiation_type MoK\a
_diffrn_radiation_wavelength 0.71073
_diffrn_reflns_av_R_equivalents 0.0484
_diffrn_reflns_av_unetI/netI 0.0723
_diffrn_reflns_Laue_measured_fraction_full 0.998
_diffrn_reflns_Laue_measured_fraction_max 0.839
_diffrn_reflns_limit_h_max 13
_diffrn_reflns_limit_h_min -15
_diffrn_reflns_limit_k_max 31
_diffrn_reflns_limit_k_min -33
_diffrn_reflns_limit_l_max 18
_diffrn_reflns_limit_l_min -24
_diffrn_reflns_number 28581
_diffrn_reflns_point_group_measured_fraction_full 0.998
_diffrn_reflns_point_group_measured_fraction_max 0.839
_diffrn_reflns_theta_full 25.242
_diffrn_reflns_theta_max 29.879
_diffrn_reflns_theta_min 3.285
_diffrn_source 'micro-focus sealed X-ray tube'
_diffrn_source_type 'SuperNova (Mo) X-ray Source'
_exptl_absorpt_coefficient_mu 3.460
_exptl_absorpt_correction_T_max 1.00000
_exptl_absorpt_correction_T_min 0.50583
_exptl_absorpt_correction_type multi-scan
_exptl_absorpt_process_details
;
CrysAlisPro 1.171.40.84a (Rigaku Oxford Diffraction, 2020)
Empirical absorption correction using spherical harmonics,
implemented in SCALE3 ABSPACK scaling algorithm.
;
_exptl_crystal_colour orange
_exptl_crystal_colour_primary orange
_exptl_crystal_density_diffrn 1.380
_exptl_crystal_description block
_exptl_crystal_F_000 2128
_exptl_crystal_size_max 0.2
_exptl_crystal_size_mid 0.2
_exptl_crystal_size_min 0.2
_refine_diff_density_max 1.271
_refine_diff_density_min -1.305
_refine_diff_density_rms 0.144
_refine_ls_extinction_coef 0.00056(5)
_refine_ls_extinction_expression Fc^*^=kFc[1+0.001xFc^2^\l^3^/sin(2\q)]^-1/4^
_refine_ls_extinction_method 'SHELXL-2014/7 (Sheldrick 2014'
_refine_ls_goodness_of_fit_ref 1.028
_refine_ls_hydrogen_treatment mixed
_refine_ls_matrix_type full
_refine_ls_number_parameters 486
_refine_ls_number_reflns 12225
_refine_ls_number_restraints 0
_refine_ls_restrained_S_all 1.028
_refine_ls_R_factor_all 0.0553
_refine_ls_R_factor_gt 0.0389
_refine_ls_shift/su_max 0.001
_refine_ls_shift/su_mean 0.000
_refine_ls_structure_factor_coef Fsqd
_refine_ls_weighting_details 'w=1/[\s^2^(Fo^2^)+(0.0175P)^2^] where P=(Fo^2^+2Fc^2^)/3'
_refine_ls_weighting_scheme calc
_refine_ls_wR_factor_gt 0.0669
_refine_ls_wR_factor_ref 0.0728
_reflns_Friedel_coverage 0.000
_reflns_number_gt 9967
_reflns_number_total 12225
_reflns_threshold_expression 'I > 2\s(I)'
_cod_data_source_file d3dt02165c2.cif
_cod_data_source_block compound13
_cod_original_cell_volume 5050.0(3)
_cod_database_code 7713808
_shelx_shelxl_version_number 2014/7
_chemical_oxdiff_formula C1H1N1Cl1Si1U1
_shelx_space_group_comment
;
The symmetry employed for this shelxl refinement is uniquely defined
by the following loop, which should always be used as a source of
symmetry information in preference to the above space-group names.
They are only intended as comments.
;
_shelx_estimated_absorpt_t_max 0.545
_shelx_estimated_absorpt_t_min 0.545
_diffrn_oxdiff_digest_frames
;
01c1e3af5c4421ed827f8c39137419d52200029bd9c
;
_reflns_odcompleteness_completeness 99.74
_reflns_odcompleteness_iscentric 1
_reflns_odcompleteness_theta 26.32
_olex2_refinement_description
;
1. Fixed Uiso
 At 1.2 times of:
  All C(H) groups, All Si(H,H) groups
 At 1.5 times of:
  All C(H,H,H) groups
2.a Aromatic/amide H refined with riding coordinates:
 C3(H3), C5(H5), C17(H17), C19(H19), C30(H30), C31(H31), C33(H33), C34(H34),
 C37(H37), C38(H38), C39(H39), C40(H40), C41(H41)
2.b Idealised Me refined as rotating group:
 C6(H6A,H6B,H6C), C7(H7C,H7D,H7E), C8(H8A,H8B,H8C), C9(H9A,H9B,H9C), C10(H10A,
 H10B,H10C), C11(H11A,H11B,H11C), C12(H12A,H12B,H12C), C13(H13A,H13B,H13C),
 C14(H14A,H14B,H14C), C20(H20A,H20B,H20C), C21(H21A,H21B,H21C), C22(H22A,H22B,
 H22C), C23(H23A,H23B,H23C), C24(H24A,H24B,H24C), C25(H25A,H25B,H25C), C26(H26A,
 H26B,H26C), C27(H27A,H27B,H27C), C28(H28A,H28B,H28C), C35(H35A,H35B,H35C)
;
_olex2_submission_special_instructions 'No special instructions were received'
_oxdiff_exptl_absorpt_empirical_details
;
Empirical correction (ABSPACK) includes:
- Absorption correction using spherical harmonics
- Frame scaling
;
_oxdiff_exptl_absorpt_empirical_full_max 1.659
_oxdiff_exptl_absorpt_empirical_full_min 0.659

loop_
_space_group_symop_operation_xyz
'x, y, z'
'-x, y+1/2, -z+1/2'
'-x, -y, -z'
'x, -y-1/2, z-1/2'

loop_
_atom_site_label
_atom_site_type_symbol
_atom_site_fract_x
_atom_site_fract_y
_atom_site_fract_z
_atom_site_U_iso_or_equiv
_atom_site_adp_type
_atom_site_occupancy
_atom_site_site_symmetry_order
_atom_site_calc_flag
_atom_site_refinement_flags_posn
_atom_site_refinement_flags_adp
_atom_site_refinement_flags_occupancy
_atom_site_disorder_assembly
_atom_site_disorder_group
U1 U 0.24159(2) 0.58580(2) 0.76042(2) 0.00881(5) Uani 1 1 d . . . . .
Cl1 Cl 0.01901(7) 0.55896(4) 0.78235(5) 0.01446(19) Uani 1 1 d . . . . .
Si1 Si 0.15722(8) 0.45011(4) 0.63259(6) 0.0137(2) Uani 1 1 d . . . . .
Si2 Si 0.17646(8) 0.41319(4) 0.83312(6) 0.0140(2) Uani 1 1 d . . . . .
Si3 Si 0.60934(8) 0.52074(4) 0.77144(6) 0.0127(2) Uani 1 1 d . . . . .
Si4 Si 0.02176(8) 0.69513(4) 0.86629(6) 0.0139(2) Uani 1 1 d . . . . .
Si5 Si 0.25588(9) 0.59920(4) 0.97749(5) 0.0130(2) Uani 1 1 d . . . . .
Si6 Si 0.49688(9) 0.72890(4) 0.78132(6) 0.0160(2) Uani 1 1 d . . . . .
Si7 Si 0.31597(9) 0.64917(4) 0.62946(6) 0.0143(2) Uani 1 1 d . . . . .
H7A H 0.334(3) 0.7076(15) 0.6322(18) 0.017 Uiso 1 1 d R . . . .
H7B H 0.394(3) 0.6228(15) 0.6807(18) 0.017 Uiso 1 1 d R . . . .
N1 N 0.1801(2) 0.62896(12) 0.65977(15) 0.0120(7) Uani 1 1 d . . . . .
C1 C 0.2580(3) 0.47735(14) 0.70808(19) 0.0096(7) Uani 1 1 d . . . . .
C2 C 0.2598(3) 0.46697(15) 0.78217(19) 0.0113(8) Uani 1 1 d . . . . .
C3 C 0.3689(3) 0.49081(14) 0.81113(19) 0.0104(8) Uani 1 1 d . . . . .
H3 H 0.3914 0.4911 0.8584 0.012 Uiso 1 1 calc R . . . .
C4 C 0.4403(3) 0.51427(14) 0.75952(18) 0.0105(8) Uani 1 1 d . . . . .
C5 C 0.3694(3) 0.50475(14) 0.69660(19) 0.0103(8) Uani 1 1 d . . . . .
H5 H 0.3931 0.5152 0.6531 0.012 Uiso 1 1 calc R . . . .
C6 C 0.2164(3) 0.37992(16) 0.6064(2) 0.0214(9) Uani 1 1 d . . . . .
H6A H 0.3013 0.3830 0.5995 0.032 Uiso 1 1 calc GR . . . .
H6B H 0.1740 0.3679 0.5640 0.032 Uiso 1 1 calc GR . . . .
H6C H 0.2044 0.3527 0.6421 0.032 Uiso 1 1 calc GR . . . .
C7 C -0.0054(3) 0.44175(17) 0.6516(2) 0.0209(9) Uani 1 1 d . . . . .
H7C H -0.0137 0.4099 0.6817 0.031 Uiso 1 1 calc GR . . . .
H7D H -0.0533 0.4357 0.6090 0.031 Uiso 1 1 calc GR . . . .
H7E H -0.0326 0.4753 0.6737 0.031 Uiso 1 1 calc GR . . . .
C8 C 0.1662(3) 0.49851(16) 0.5568(2) 0.0182(9) Uani 1 1 d . . . . .
H8A H 0.1335 0.5347 0.5678 0.027 Uiso 1 1 calc GR . . . .
H8B H 0.1205 0.4829 0.5174 0.027 Uiso 1 1 calc GR . . . .
H8C H 0.2492 0.5028 0.5461 0.027 Uiso 1 1 calc GR . . . .
C9 C 0.1859(4) 0.34420(16) 0.7872(2) 0.0245(10) Uani 1 1 d . . . . .
H9A H 0.1303 0.3442 0.7470 0.037 Uiso 1 1 calc GR . . . .
H9B H 0.1654 0.3142 0.8178 0.037 Uiso 1 1 calc GR . . . .
H9C H 0.2668 0.3387 0.7733 0.037 Uiso 1 1 calc GR . . . .
C10 C 0.2632(4) 0.40434(17) 0.9188(2) 0.0262(10) Uani 1 1 d . . . . .
H10A H 0.3418 0.3891 0.9117 0.039 Uiso 1 1 calc GR . . . .
H10B H 0.2203 0.3790 0.9474 0.039 Uiso 1 1 calc GR . . . .
H10C H 0.2720 0.4404 0.9414 0.039 Uiso 1 1 calc GR . . . .
C11 C 0.0139(3) 0.42572(17) 0.8482(2) 0.0233(10) Uani 1 1 d . . . . .
H11A H 0.0065 0.4596 0.8749 0.035 Uiso 1 1 calc GR . . . .
H11B H -0.0171 0.3943 0.8730 0.035 Uiso 1 1 calc GR . . . .
H11C H -0.0315 0.4297 0.8044 0.035 Uiso 1 1 calc GR . . . .
C12 C 0.6627(3) 0.56582(17) 0.8466(2) 0.0219(9) Uani 1 1 d . . . . .
H12A H 0.6424 0.6045 0.8368 0.033 Uiso 1 1 calc GR . . . .
H12B H 0.7489 0.5622 0.8545 0.033 Uiso 1 1 calc GR . . . .
H12C H 0.6243 0.5538 0.8873 0.033 Uiso 1 1 calc GR . . . .
C13 C 0.6648(3) 0.44739(16) 0.7903(2) 0.0204(9) Uani 1 1 d . . . . .
H13A H 0.6216 0.4316 0.8272 0.031 Uiso 1 1 calc GR . . . .
H13B H 0.7498 0.4484 0.8038 0.031 Uiso 1 1 calc GR . . . .
H13C H 0.6515 0.4245 0.7495 0.031 Uiso 1 1 calc GR . . . .
C14 C 0.6766(3) 0.54524(17) 0.6907(2) 0.0214(9) Uani 1 1 d . . . . .
H14A H 0.6575 0.5187 0.6540 0.032 Uiso 1 1 calc GR . . . .
H14B H 0.7629 0.5481 0.6987 0.032 Uiso 1 1 calc GR . . . .
H14C H 0.6440 0.5816 0.6777 0.032 Uiso 1 1 calc GR . . . .
C15 C 0.1787(3) 0.66870(15) 0.85060(18) 0.0109(8) Uani 1 1 d . . . . .
C16 C 0.2633(3) 0.63324(15) 0.89056(18) 0.0109(8) Uani 1 1 d . . . . .
C17 C 0.3780(3) 0.64246(15) 0.86213(19) 0.0125(8) Uani 1 1 d . . . . .
H17 H 0.4493 0.6244 0.8778 0.015 Uiso 1 1 calc R . . . .
C18 C 0.3699(3) 0.68207(14) 0.80764(19) 0.0107(8) Uani 1 1 d . . . . .
C19 C 0.2449(3) 0.69709(15) 0.80104(19) 0.0113(8) Uani 1 1 d . . . . .
H19 H 0.2113 0.7223 0.7683 0.014 Uiso 1 1 calc R . . . .
C20 C -0.0659(3) 0.65112(17) 0.9254(2) 0.0209(9) Uani 1 1 d . . . . .
H20A H -0.0717 0.6132 0.9080 0.031 Uiso 1 1 calc GR . . . .
H20B H -0.1457 0.6666 0.9278 0.031 Uiso 1 1 calc GR . . . .
H20C H -0.0254 0.6509 0.9709 0.031 Uiso 1 1 calc GR . . . .
C21 C 0.0485(3) 0.76611(16) 0.9075(2) 0.0225(9) Uani 1 1 d . . . . .
H21A H 0.1015 0.7621 0.9485 0.034 Uiso 1 1 calc GR . . . .
H21B H -0.0273 0.7818 0.9196 0.034 Uiso 1 1 calc GR . . . .
H21C H 0.0849 0.7908 0.8754 0.034 Uiso 1 1 calc GR . . . .
C22 C -0.0693(3) 0.70562(17) 0.7827(2) 0.0218(9) Uani 1 1 d . . . . .
H22A H -0.0236 0.7277 0.7519 0.033 Uiso 1 1 calc GR . . . .
H22B H -0.1430 0.7251 0.7912 0.033 Uiso 1 1 calc GR . . . .
H22C H -0.0881 0.6696 0.7620 0.033 Uiso 1 1 calc GR . . . .
C23 C 0.4067(3) 0.56632(17) 1.0008(2) 0.0215(9) Uani 1 1 d . . . . .
H23A H 0.4236 0.5382 0.9669 0.032 Uiso 1 1 calc GR . . . .
H23B H 0.4057 0.5489 1.0457 0.032 Uiso 1 1 calc GR . . . .
H23C H 0.4683 0.5949 1.0019 0.032 Uiso 1 1 calc GR . . . .
C24 C 0.1381(3) 0.54357(16) 0.9828(2) 0.0222(9) Uani 1 1 d . . . . .
H24A H 0.0599 0.5610 0.9836 0.033 Uiso 1 1 calc GR . . . .
H24B H 0.1541 0.5218 1.0243 0.033 Uiso 1 1 calc GR . . . .
H24C H 0.1396 0.5192 0.9431 0.033 Uiso 1 1 calc GR . . . .
C25 C 0.2334(3) 0.65695(16) 1.0416(2) 0.0189(9) Uani 1 1 d . . . . .
H25A H 0.2985 0.6837 1.0405 0.028 Uiso 1 1 calc GR . . . .
H25B H 0.2323 0.6411 1.0873 0.028 Uiso 1 1 calc GR . . . .
H25C H 0.1579 0.6757 1.0300 0.028 Uiso 1 1 calc GR . . . .
C26 C 0.4286(4) 0.79642(17) 0.7478(2) 0.0288(11) Uani 1 1 d . . . . .
H26A H 0.3815 0.7893 0.7051 0.043 Uiso 1 1 calc GR . . . .
H26B H 0.4918 0.8229 0.7396 0.043 Uiso 1 1 calc GR . . . .
H26C H 0.3773 0.8118 0.7813 0.043 Uiso 1 1 calc GR . . . .
C27 C 0.6014(3) 0.70126(17) 0.7174(2) 0.0216(9) Uani 1 1 d . . . . .
H27A H 0.6369 0.6665 0.7343 0.032 Uiso 1 1 calc GR . . . .
H27B H 0.6641 0.7284 0.7111 0.032 Uiso 1 1 calc GR . . . .
H27C H 0.5569 0.6946 0.6738 0.032 Uiso 1 1 calc GR . . . .
C28 C 0.5889(3) 0.74309(18) 0.8638(2) 0.0277(10) Uani 1 1 d . . . . .
H28A H 0.5384 0.7598 0.8968 0.041 Uiso 1 1 calc GR . . . .
H28B H 0.6537 0.7685 0.8550 0.041 Uiso 1 1 calc GR . . . .
H28C H 0.6218 0.7082 0.8821 0.041 Uiso 1 1 calc GR . . . .
C29 C 0.0690(3) 0.65308(15) 0.63029(18) 0.0112(8) Uani 1 1 d . . . . .
C30 C -0.0343(3) 0.61977(16) 0.61787(19) 0.0147(8) Uani 1 1 d . . . . .
H30 H -0.0314 0.5815 0.6285 0.018 Uiso 1 1 calc R . . . .
C31 C -0.1411(3) 0.64332(16) 0.58980(19) 0.0156(8) Uani 1 1 d . . . . .
H31 H -0.2088 0.6203 0.5821 0.019 Uiso 1 1 calc R . . . .
C32 C -0.1504(3) 0.70029(17) 0.57283(19) 0.0167(8) Uani 1 1 d . . . . .
C33 C -0.0471(3) 0.73279(16) 0.5853(2) 0.0180(9) Uani 1 1 d . . . . .
H33 H -0.0501 0.7711 0.5745 0.022 Uiso 1 1 calc R . . . .
C34 C 0.0603(3) 0.71006(16) 0.61318(19) 0.0153(8) Uani 1 1 d . . . . .
H34 H 0.1278 0.7332 0.6206 0.018 Uiso 1 1 calc R . . . .
C35 C -0.2667(3) 0.72521(18) 0.5414(2) 0.0260(10) Uani 1 1 d . . . . .
H35A H -0.2536 0.7401 0.4964 0.039 Uiso 1 1 calc GR . . . .
H35B H -0.2929 0.7550 0.5707 0.039 Uiso 1 1 calc GR . . . .
H35C H -0.3278 0.6964 0.5373 0.039 Uiso 1 1 calc GR . . . .
C36 C 0.3565(3) 0.62315(16) 0.5434(2) 0.0162(8) Uani 1 1 d . . . . .
C37 C 0.4628(3) 0.59314(18) 0.5358(2) 0.0263(10) Uani 1 1 d . . . . .
H37 H 0.5124 0.5842 0.5750 0.032 Uiso 1 1 calc R . . . .
C38 C 0.4965(4) 0.57624(19) 0.4712(2) 0.0319(11) Uani 1 1 d . . . . .
H38 H 0.5679 0.5561 0.4675 0.038 Uiso 1 1 calc R . . . .
C39 C 0.4255(4) 0.58888(18) 0.4127(2) 0.0274(10) Uani 1 1 d . . . . .
H39 H 0.4495 0.5784 0.3693 0.033 Uiso 1 1 calc R . . . .
C40 C 0.3185(4) 0.6171(2) 0.4188(2) 0.0354(12) Uani 1 1 d . . . . .
H40 H 0.2687 0.6249 0.3793 0.042 Uiso 1 1 calc R . . . .
C41 C 0.2842(4) 0.63403(19) 0.4829(2) 0.0292(11) Uani 1 1 d . . . . .
H41 H 0.2113 0.6531 0.4860 0.035 Uiso 1 1 calc R . . . .

loop_
_atom_site_aniso_label
_atom_site_aniso_U_11
_atom_site_aniso_U_22
_atom_site_aniso_U_33
_atom_site_aniso_U_23
_atom_site_aniso_U_13
_atom_site_aniso_U_12
U1 0.00855(7) 0.00801(8) 0.00984(8) -0.00042(6) 0.00034(5) 0.00016(5)
Cl1 0.0115(4) 0.0138(5) 0.0180(5) -0.0020(4) 0.0006(4) 0.0019(4)
Si1 0.0120(5) 0.0129(6) 0.0158(6) -0.0047(4) -0.0018(4) -0.0013(4)
Si2 0.0124(5) 0.0114(5) 0.0185(6) 0.0016(5) 0.0031(4) -0.0016(4)
Si3 0.0079(4) 0.0125(5) 0.0174(6) -0.0008(4) -0.0002(4) 0.0001(4)
Si4 0.0120(5) 0.0136(6) 0.0161(6) -0.0014(4) 0.0016(4) 0.0039(4)
Si5 0.0158(5) 0.0118(5) 0.0112(5) 0.0004(4) 0.0008(4) 0.0016(4)
Si6 0.0162(5) 0.0120(6) 0.0201(6) -0.0009(5) 0.0034(4) -0.0043(4)
Si7 0.0147(5) 0.0139(6) 0.0144(6) 0.0011(4) 0.0015(4) -0.0020(4)
N1 0.0111(14) 0.0117(16) 0.0132(17) 0.0007(13) 0.0003(12) 0.0031(13)
C1 0.0106(16) 0.0047(17) 0.014(2) -0.0023(15) 0.0008(14) 0.0027(14)
C2 0.0082(16) 0.0081(19) 0.018(2) 0.0005(15) 0.0042(15) 0.0003(14)
C3 0.0118(16) 0.0076(18) 0.012(2) -0.0008(15) -0.0006(14) 0.0013(15)
C4 0.0121(16) 0.0071(18) 0.012(2) 0.0017(15) -0.0020(15) 0.0024(15)
C5 0.0099(16) 0.0113(19) 0.0100(19) -0.0021(15) 0.0030(14) 0.0034(15)
C6 0.026(2) 0.017(2) 0.022(2) -0.0086(18) 0.0019(18) -0.0031(18)
C7 0.0147(18) 0.024(2) 0.024(2) -0.0072(19) -0.0027(17) -0.0026(17)
C8 0.0193(19) 0.018(2) 0.017(2) -0.0011(17) -0.0001(16) 0.0008(17)
C9 0.031(2) 0.015(2) 0.028(3) 0.0013(19) 0.0076(19) 0.0005(18)
C10 0.028(2) 0.023(2) 0.028(3) 0.0107(19) 0.0026(19) -0.0040(19)
C11 0.021(2) 0.024(2) 0.026(2) 0.0013(19) 0.0097(18) -0.0051(18)
C12 0.0146(18) 0.026(2) 0.025(2) -0.0049(19) -0.0015(17) 0.0010(17)
C13 0.0153(18) 0.020(2) 0.026(2) 0.0007(18) -0.0012(17) 0.0033(17)
C14 0.0127(18) 0.025(2) 0.027(2) 0.0006(19) 0.0026(17) -0.0005(17)
C15 0.0109(16) 0.0111(19) 0.0106(19) -0.0035(15) 0.0006(14) 0.0029(15)
C16 0.0123(17) 0.0100(19) 0.0104(19) -0.0038(15) 0.0009(14) 0.0007(15)
C17 0.0149(17) 0.0087(19) 0.014(2) -0.0053(15) -0.0024(15) -0.0001(15)
C18 0.0139(17) 0.0049(18) 0.013(2) -0.0017(15) -0.0001(15) -0.0018(15)
C19 0.0143(17) 0.0072(18) 0.012(2) -0.0021(15) 0.0014(15) 0.0019(15)
C20 0.0133(18) 0.028(2) 0.021(2) -0.0012(19) 0.0022(16) -0.0001(17)
C21 0.025(2) 0.015(2) 0.028(3) -0.0035(18) 0.0046(18) 0.0061(18)
C22 0.0183(19) 0.026(2) 0.020(2) -0.0010(19) -0.0003(17) 0.0114(18)
C23 0.023(2) 0.027(2) 0.014(2) 0.0041(18) 0.0000(17) 0.0071(18)
C24 0.027(2) 0.018(2) 0.023(2) 0.0038(18) 0.0085(18) -0.0022(18)
C25 0.0195(19) 0.024(2) 0.013(2) -0.0014(17) 0.0023(16) 0.0024(17)
C26 0.027(2) 0.015(2) 0.045(3) 0.001(2) 0.012(2) -0.0047(19)
C27 0.0164(18) 0.021(2) 0.028(3) -0.0017(19) 0.0041(17) -0.0055(17)
C28 0.025(2) 0.030(3) 0.028(3) -0.007(2) 0.0005(19) -0.014(2)
C29 0.0136(17) 0.0124(19) 0.0077(19) -0.0018(15) 0.0019(14) 0.0043(15)
C30 0.0157(18) 0.013(2) 0.016(2) 0.0032(16) 0.0013(15) -0.0006(16)
C31 0.0110(17) 0.022(2) 0.014(2) -0.0006(17) 0.0023(15) -0.0027(16)
C32 0.0159(18) 0.022(2) 0.013(2) 0.0010(17) 0.0010(16) 0.0056(17)
C33 0.026(2) 0.016(2) 0.014(2) 0.0061(17) 0.0082(16) 0.0069(17)
C34 0.0199(19) 0.014(2) 0.013(2) 0.0017(16) 0.0076(16) -0.0030(16)
C35 0.023(2) 0.034(3) 0.021(2) 0.007(2) 0.0006(18) 0.0093(19)
C36 0.0162(18) 0.019(2) 0.014(2) 0.0031(17) 0.0028(16) -0.0017(16)
C37 0.024(2) 0.037(3) 0.018(2) 0.006(2) 0.0057(18) 0.007(2)
C38 0.031(2) 0.036(3) 0.030(3) 0.006(2) 0.016(2) 0.011(2)
C39 0.031(2) 0.031(3) 0.021(2) -0.006(2) 0.0106(19) -0.006(2)
C40 0.027(2) 0.063(4) 0.015(2) 0.003(2) -0.0004(19) 0.004(2)
C41 0.022(2) 0.044(3) 0.021(2) 0.004(2) 0.0038(18) 0.012(2)

loop_
_atom_type_symbol
_atom_type_description
_atom_type_scat_dispersion_real
_atom_type_scat_dispersion_imag
_atom_type_scat_source
C C 0.0033 0.0016 'International Tables Vol C Tables 4.2.6.8 and 6.1.1.4'
H H 0.0000 0.0000 'International Tables Vol C Tables 4.2.6.8 and 6.1.1.4'
Cl Cl 0.1484 0.1585 'International Tables Vol C Tables 4.2.6.8 and 6.1.1.4'
N N 0.0061 0.0033 'International Tables Vol C Tables 4.2.6.8 and 6.1.1.4'
Si Si 0.0817 0.0704 'International Tables Vol C Tables 4.2.6.8 and 6.1.1.4'
U U -9.6767 9.6646 'International Tables Vol C Tables 4.2.6.8 and 6.1.1.4'

loop_
_geom_angle_atom_site_label_1
_geom_angle_atom_site_label_2
_geom_angle_atom_site_label_3
_geom_angle
_geom_angle_site_symmetry_1
_geom_angle_site_symmetry_3
_geom_angle_publ_flag
Cl1 U1 H7B 149.7(8) . . ?
Cl1 U1 C1 85.31(7) . . ?
Cl1 U1 C2 78.10(7) . . ?
Cl1 U1 C3 101.96(7) . . ?
Cl1 U1 C4 127.59(7) . . ?
Cl1 U1 C5 115.21(7) . . ?
Cl1 U1 C15 77.86(7) . . ?
Cl1 U1 C16 88.76(7) . . ?
Cl1 U1 C17 118.94(8) . . ?
Cl1 U1 C18 127.52(7) . . ?
Cl1 U1 C19 100.52(7) . . ?
N1 U1 Cl1 90.87(7) . . ?
N1 U1 H7B 59.4(8) . . ?
N1 U1 C1 97.34(10) . . ?
N1 U1 C2 125.95(11) . . ?
N1 U1 C3 141.34(11) . . ?
N1 U1 C4 117.66(10) . . ?
N1 U1 C5 93.72(11) . . ?
N1 U1 C15 98.55(10) . . ?
N1 U1 C16 127.26(11) . . ?
N1 U1 C17 121.00(11) . . ?
N1 U1 C18 91.75(10) . . ?
N1 U1 C19 79.08(11) . . ?
C1 U1 H7B 92.1(8) . . ?
C1 U1 C2 29.90(10) . . ?
C1 U1 C3 48.65(10) . . ?
C1 U1 C4 50.35(9) . . ?
C1 U1 C18 145.88(10) . . ?
C2 U1 H7B 113.0(8) . . ?
C3 U1 H7B 98.8(8) . . ?
C3 U1 C2 29.02(9) . . ?
C3 U1 C18 107.82(10) . . ?
C4 U1 H7B 69.3(8) . . ?
C4 U1 C2 49.50(9) . . ?
C4 U1 C3 29.62(10) . . ?
C4 U1 C18 96.48(10) . . ?
C5 U1 H7B 65.1(8) . . ?
C5 U1 C1 30.02(10) . . ?
C5 U1 C2 48.55(10) . . ?
C5 U1 C3 47.79(10) . . ?
C5 U1 C4 29.93(9) . . ?
C5 U1 C15 162.01(10) . . ?
C5 U1 C16 133.14(10) . . ?
C5 U1 C17 112.94(10) . . ?
C5 U1 C18 116.88(10) . . ?
C5 U1 C19 143.72(10) . . ?
C15 U1 H7B 110.4(8) . . ?
C15 U1 C1 156.95(11) . . ?
C15 U1 C2 129.10(11) . . ?
C15 U1 C3 119.68(10) . . ?
C15 U1 C4 132.35(10) . . ?
C15 U1 C16 30.46(10) . . ?
C15 U1 C17 49.24(10) . . ?
C15 U1 C18 49.95(10) . . ?
C15 U1 C19 29.81(10) . . ?
C16 U1 H7B 113.4(8) . . ?
C16 U1 C1 135.11(11) . . ?
C16 U1 C2 105.48(11) . . ?
C16 U1 C3 89.75(10) . . ?
C16 U1 C4 103.43(10) . . ?
C16 U1 C18 50.11(10) . . ?
C17 U1 H7B 84.8(8) . . ?
C17 U1 C1 131.87(10) . . ?
C17 U1 C2 110.24(10) . . ?
C17 U1 C3 84.31(10) . . ?
C17 U1 C4 84.46(10) . . ?
C17 U1 C16 30.19(10) . . ?
C17 U1 C18 29.35(10) . . ?
C18 U1 H7B 64.6(8) . . ?
C18 U1 C2 136.41(10) . . ?
C19 U1 H7B 81.0(8) . . ?
C19 U1 C1 173.13(10) . . ?
C19 U1 C2 154.77(11) . . ?
C19 U1 C3 132.32(10) . . ?
C19 U1 C4 126.18(10) . . ?
C19 U1 C16 49.36(11) . . ?
C19 U1 C17 48.05(10) . . ?
C19 U1 C18 29.73(9) . . ?
C6 Si1 C1 108.24(16) . . ?
C6 Si1 C7 108.54(18) . . ?
C7 Si1 C1 114.32(17) . . ?
C8 Si1 C1 109.71(16) . . ?
C8 Si1 C6 107.18(18) . . ?
C8 Si1 C7 108.62(17) . . ?
C9 Si2 C2 107.37(18) . . ?
C9 Si2 C10 106.35(19) . . ?
C9 Si2 C11 107.33(18) . . ?
C10 Si2 C2 107.30(17) . . ?
C11 Si2 C2 118.91(17) . . ?
C11 Si2 C10 108.94(19) . . ?
C12 Si3 C4 113.88(17) . . ?
C12 Si3 C13 107.20(18) . . ?
C13 Si3 C4 105.09(16) . . ?
C14 Si3 C4 111.81(16) . . ?
C14 Si3 C12 110.49(19) . . ?
C14 Si3 C13 107.96(18) . . ?
C20 Si4 C15 115.70(17) . . ?
C20 Si4 C21 108.35(19) . . ?
C20 Si4 C22 109.38(18) . . ?
C21 Si4 C15 104.10(16) . . ?
C22 Si4 C15 110.87(17) . . ?
C22 Si4 C21 108.07(19) . . ?
C16 Si5 C23 107.80(17) . . ?
C16 Si5 C25 107.20(17) . . ?
C23 Si5 C25 107.39(18) . . ?
C24 Si5 C16 115.21(17) . . ?
C24 Si5 C23 108.04(18) . . ?
C24 Si5 C25 110.90(18) . . ?
C26 Si6 C18 107.75(17) . . ?
C27 Si6 C18 118.53(17) . . ?
C27 Si6 C26 109.0(2) . . ?
C27 Si6 C28 107.57(18) . . ?
C28 Si6 C18 104.50(17) . . ?
C28 Si6 C26 109.2(2) . . ?
U1 Si7 H7A 119.6(15) . . ?
U1 Si7 H7B 52.8(14) . . ?
H7A Si7 H7B 109.4(19) . . ?
N1 Si7 U1 45.69(10) . . ?
N1 Si7 H7A 113.0(14) . . ?
N1 Si7 H7B 98.2(14) . . ?
N1 Si7 C36 118.77(16) . . ?
C36 Si7 U1 131.59(13) . . ?
C36 Si7 H7A 108.6(15) . . ?
C36 Si7 H7B 108.1(14) . . ?
Si7 N1 U1 101.42(12) . . ?
C29 N1 U1 136.1(2) . . ?
C29 N1 Si7 120.0(2) . . ?
Si1 C1 U1 123.26(15) . . ?
C2 C1 U1 78.1(2) . . ?
C2 C1 Si1 132.3(3) . . ?
C5 C1 U1 73.30(19) . . ?
C5 C1 Si1 120.6(3) . . ?
C5 C1 C2 105.9(3) . . ?
Si2 C2 U1 135.31(16) . . ?
C1 C2 U1 72.00(19) . . ?
C1 C2 Si2 130.8(3) . . ?
C3 C2 U1 73.4(2) . . ?
C3 C2 Si2 119.8(3) . . ?
C3 C2 C1 106.2(3) . . ?
U1 C3 H3 115.7 . . ?
C2 C3 U1 77.5(2) . . ?
C2 C3 H3 123.9 . . ?
C2 C3 C4 112.1(3) . . ?
C4 C3 U1 74.40(19) . . ?
C4 C3 H3 123.9 . . ?
Si3 C4 U1 137.17(17) . . ?
C3 C4 U1 75.98(19) . . ?
C3 C4 Si3 122.7(2) . . ?
C5 C4 U1 73.05(18) . . ?
C5 C4 Si3 127.5(3) . . ?
C5 C4 C3 103.7(3) . . ?
U1 C5 H5 114.0 . . ?
C1 C5 U1 76.68(19) . . ?
C1 C5 H5 124.0 . . ?
C4 C5 U1 77.02(19) . . ?
C4 C5 C1 112.0(3) . . ?
C4 C5 H5 124.0 . . ?
Si1 C6 H6A 109.5 . . ?
Si1 C6 H6B 109.5 . . ?
Si1 C6 H6C 109.5 . . ?
H6A C6 H6B 109.5 . . ?
H6A C6 H6C 109.5 . . ?
H6B C6 H6C 109.5 . . ?
Si1 C7 H7C 109.5 . . ?
Si1 C7 H7D 109.5 . . ?
Si1 C7 H7E 109.5 . . ?
H7C C7 H7D 109.5 . . ?
H7C C7 H7E 109.5 . . ?
H7D C7 H7E 109.5 . . ?
Si1 C8 H8A 109.5 . . ?
Si1 C8 H8B 109.5 . . ?
Si1 C8 H8C 109.5 . . ?
H8A C8 H8B 109.5 . . ?
H8A C8 H8C 109.5 . . ?
H8B C8 H8C 109.5 . . ?
Si2 C9 H9A 109.5 . . ?
Si2 C9 H9B 109.5 . . ?
Si2 C9 H9C 109.5 . . ?
H9A C9 H9B 109.5 . . ?
H9A C9 H9C 109.5 . . ?
H9B C9 H9C 109.5 . . ?
Si2 C10 H10A 109.5 . . ?
Si2 C10 H10B 109.5 . . ?
Si2 C10 H10C 109.5 . . ?
H10A C10 H10B 109.5 . . ?
H10A C10 H10C 109.5 . . ?
H10B C10 H10C 109.5 . . ?
Si2 C11 H11A 109.5 . . ?
Si2 C11 H11B 109.5 . . ?
Si2 C11 H11C 109.5 . . ?
H11A C11 H11B 109.5 . . ?
H11A C11 H11C 109.5 . . ?
H11B C11 H11C 109.5 . . ?
Si3 C12 H12A 109.5 . . ?
Si3 C12 H12B 109.5 . . ?
Si3 C12 H12C 109.5 . . ?
H12A C12 H12B 109.5 . . ?
H12A C12 H12C 109.5 . . ?
H12B C12 H12C 109.5 . . ?
Si3 C13 H13A 109.5 . . ?
Si3 C13 H13B 109.5 . . ?
Si3 C13 H13C 109.5 . . ?
H13A C13 H13B 109.5 . . ?
H13A C13 H13C 109.5 . . ?
H13B C13 H13C 109.5 . . ?
Si3 C14 H14A 109.5 . . ?
Si3 C14 H14B 109.5 . . ?
Si3 C14 H14C 109.5 . . ?
H14A C14 H14B 109.5 . . ?
H14A C14 H14C 109.5 . . ?
H14B C14 H14C 109.5 . . ?
Si4 C15 U1 127.76(16) . . ?
C16 C15 U1 75.0(2) . . ?
C16 C15 Si4 132.7(3) . . ?
C19 C15 U1 75.3(2) . . ?
C19 C15 Si4 118.3(3) . . ?
C19 C15 C16 107.0(3) . . ?
Si5 C16 U1 129.74(17) . . ?
C15 C16 U1 74.5(2) . . ?
C15 C16 Si5 131.8(3) . . ?
C17 C16 U1 74.8(2) . . ?
C17 C16 Si5 120.1(2) . . ?
C17 C16 C15 105.5(3) . . ?
U1 C17 H17 115.1 . . ?
C16 C17 U1 74.97(19) . . ?
C16 C17 H17 124.0 . . ?
C18 C17 U1 77.6(2) . . ?
C18 C17 C16 111.9(3) . . ?
C18 C17 H17 124.0 . . ?
Si6 C18 U1 139.46(17) . . ?
C17 C18 U1 73.07(19) . . ?
C17 C18 Si6 125.5(3) . . ?
C17 C18 C19 104.3(3) . . ?
C19 C18 U1 72.89(19) . . ?
C19 C18 Si6 124.4(3) . . ?
U1 C19 H19 115.1 . . ?
C15 C19 U1 74.9(2) . . ?
C15 C19 C18 111.3(3) . . ?
C15 C19 H19 124.3 . . ?
C18 C19 U1 77.4(2) . . ?
C18 C19 H19 124.3 . . ?
Si4 C20 H20A 109.5 . . ?
Si4 C20 H20B 109.5 . . ?
Si4 C20 H20C 109.5 . . ?
H20A C20 H20B 109.5 . . ?
H20A C20 H20C 109.5 . . ?
H20B C20 H20C 109.5 . . ?
Si4 C21 H21A 109.5 . . ?
Si4 C21 H21B 109.5 . . ?
Si4 C21 H21C 109.5 . . ?
H21A C21 H21B 109.5 . . ?
H21A C21 H21C 109.5 . . ?
H21B C21 H21C 109.5 . . ?
Si4 C22 H22A 109.5 . . ?
Si4 C22 H22B 109.5 . . ?
Si4 C22 H22C 109.5 . . ?
H22A C22 H22B 109.5 . . ?
H22A C22 H22C 109.5 . . ?
H22B C22 H22C 109.5 . . ?
Si5 C23 H23A 109.5 . . ?
Si5 C23 H23B 109.5 . . ?
Si5 C23 H23C 109.5 . . ?
H23A C23 H23B 109.5 . . ?
H23A C23 H23C 109.5 . . ?
H23B C23 H23C 109.5 . . ?
Si5 C24 H24A 109.5 . . ?
Si5 C24 H24B 109.5 . . ?
Si5 C24 H24C 109.5 . . ?
H24A C24 H24B 109.5 . . ?
H24A C24 H24C 109.5 . . ?
H24B C24 H24C 109.5 . . ?
Si5 C25 H25A 109.5 . . ?
Si5 C25 H25B 109.5 . . ?
Si5 C25 H25C 109.5 . . ?
H25A C25 H25B 109.5 . . ?
H25A C25 H25C 109.5 . . ?
H25B C25 H25C 109.5 . . ?
Si6 C26 H26A 109.5 . . ?
Si6 C26 H26B 109.5 . . ?
Si6 C26 H26C 109.5 . . ?
H26A C26 H26B 109.5 . . ?
H26A C26 H26C 109.5 . . ?
H26B C26 H26C 109.5 . . ?
Si6 C27 H27A 109.5 . . ?
Si6 C27 H27B 109.5 . . ?
Si6 C27 H27C 109.5 . . ?
H27A C27 H27B 109.5 . . ?
H27A C27 H27C 109.5 . . ?
H27B C27 H27C 109.5 . . ?
Si6 C28 H28A 109.5 . . ?
Si6 C28 H28B 109.5 . . ?
Si6 C28 H28C 109.5 . . ?
H28A C28 H28B 109.5 . . ?
H28A C28 H28C 109.5 . . ?
H28B C28 H28C 109.5 . . ?
C30 C29 N1 120.9(3) . . ?
C34 C29 N1 121.5(3) . . ?
C34 C29 C30 117.6(3) . . ?
C29 C30 H30 119.7 . . ?
C31 C30 C29 120.6(3) . . ?
C31 C30 H30 119.7 . . ?
C30 C31 H31 119.0 . . ?
C30 C31 C32 122.0(3) . . ?
C32 C31 H31 119.0 . . ?
C31 C32 C35 121.5(3) . . ?
C33 C32 C31 116.8(3) . . ?
C33 C32 C35 121.7(4) . . ?
C32 C33 H33 119.0 . . ?
C34 C33 C32 122.0(4) . . ?
C34 C33 H33 119.0 . . ?
C29 C34 H34 119.5 . . ?
C33 C34 C29 121.0(3) . . ?
C33 C34 H34 119.5 . . ?
C32 C35 H35A 109.5 . . ?
C32 C35 H35B 109.5 . . ?
C32 C35 H35C 109.5 . . ?
H35A C35 H35B 109.5 . . ?
H35A C35 H35C 109.5 . . ?
H35B C35 H35C 109.5 . . ?
C37 C36 Si7 121.3(3) . . ?
C37 C36 C41 116.7(4) . . ?
C41 C36 Si7 122.0(3) . . ?
C36 C37 H37 119.3 . . ?
C38 C37 C36 121.4(4) . . ?
C38 C37 H37 119.3 . . ?
C37 C38 H38 119.7 . . ?
C39 C38 C37 120.5(4) . . ?
C39 C38 H38 119.7 . . ?
C38 C39 H39 120.3 . . ?
C38 C39 C40 119.4(4) . . ?
C40 C39 H39 120.3 . . ?
C39 C40 H40 119.8 . . ?
C39 C40 C41 120.5(4) . . ?
C41 C40 H40 119.8 . . ?
C36 C41 H41 119.2 . . ?
C40 C41 C36 121.5(4) . . ?
C40 C41 H41 119.2 . . ?

loop_
_geom_bond_atom_site_label_1
_geom_bond_atom_site_label_2
_geom_bond_distance
_geom_bond_site_symmetry_2
_geom_bond_publ_flag
U1 Cl1 2.6051(8) . ?
U1 H7B 2.51(4) . ?
U1 N1 2.262(3) . ?
U1 C1 2.769(3) . ?
U1 C2 2.849(4) . ?
U1 C3 2.797(3) . ?
U1 C4 2.776(3) . ?
U1 C5 2.725(3) . ?
U1 C15 2.744(3) . ?
U1 C16 2.750(3) . ?
U1 C17 2.748(3) . ?
U1 C18 2.806(3) . ?
U1 C19 2.748(3) . ?
Si1 C1 1.891(4) . ?
Si1 C6 1.868(4) . ?
Si1 C7 1.870(4) . ?
Si1 C8 1.867(4) . ?
Si2 C2 1.886(4) . ?
Si2 C9 1.864(4) . ?
Si2 C10 1.872(4) . ?
Si2 C11 1.865(4) . ?
Si3 C4 1.876(3) . ?
Si3 C12 1.867(4) . ?
Si3 C13 1.869(4) . ?
Si3 C14 1.864(4) . ?
Si4 C15 1.889(3) . ?
Si4 C20 1.864(4) . ?
Si4 C21 1.874(4) . ?
Si4 C22 1.864(4) . ?
Si5 C16 1.869(4) . ?
Si5 C23 1.870(4) . ?
Si5 C24 1.860(4) . ?
Si5 C25 1.872(4) . ?
Si6 C18 1.886(4) . ?
Si6 C26 1.866(4) . ?
Si6 C27 1.864(4) . ?
Si6 C28 1.865(4) . ?
Si7 H7A 1.40(4) . ?
Si7 H7B 1.41(3) . ?
Si7 N1 1.716(3) . ?
Si7 C36 1.855(4) . ?
N1 C29 1.440(4) . ?
C1 C2 1.451(5) . ?
C1 C5 1.424(5) . ?
C2 C3 1.415(5) . ?
C3 H3 0.9300 . ?
C3 C4 1.425(5) . ?
C4 C5 1.421(4) . ?
C5 H5 0.9300 . ?
C6 H6A 0.9600 . ?
C6 H6B 0.9600 . ?
C6 H6C 0.9600 . ?
C7 H7C 0.9600 . ?
C7 H7D 0.9600 . ?
C7 H7E 0.9600 . ?
C8 H8A 0.9600 . ?
C8 H8B 0.9600 . ?
C8 H8C 0.9600 . ?
C9 H9A 0.9600 . ?
C9 H9B 0.9600 . ?
C9 H9C 0.9600 . ?
C10 H10A 0.9600 . ?
C10 H10B 0.9600 . ?
C10 H10C 0.9600 . ?
C11 H11A 0.9600 . ?
C11 H11B 0.9600 . ?
C11 H11C 0.9600 . ?
C12 H12A 0.9600 . ?
C12 H12B 0.9600 . ?
C12 H12C 0.9600 . ?
C13 H13A 0.9600 . ?
C13 H13B 0.9600 . ?
C13 H13C 0.9600 . ?
C14 H14A 0.9600 . ?
C14 H14B 0.9600 . ?
C14 H14C 0.9600 . ?
C15 C16 1.443(5) . ?
C15 C19 1.413(5) . ?
C16 C17 1.432(5) . ?
C17 H17 0.9300 . ?
C17 C18 1.408(5) . ?
C18 C19 1.426(4) . ?
C19 H19 0.9300 . ?
C20 H20A 0.9600 . ?
C20 H20B 0.9600 . ?
C20 H20C 0.9600 . ?
C21 H21A 0.9600 . ?
C21 H21B 0.9600 . ?
C21 H21C 0.9600 . ?
C22 H22A 0.9600 . ?
C22 H22B 0.9600 . ?
C22 H22C 0.9600 . ?
C23 H23A 0.9600 . ?
C23 H23B 0.9600 . ?
C23 H23C 0.9600 . ?
C24 H24A 0.9600 . ?
C24 H24B 0.9600 . ?
C24 H24C 0.9600 . ?
C25 H25A 0.9600 . ?
C25 H25B 0.9600 . ?
C25 H25C 0.9600 . ?
C26 H26A 0.9600 . ?
C26 H26B 0.9600 . ?
C26 H26C 0.9600 . ?
C27 H27A 0.9600 . ?
C27 H27B 0.9600 . ?
C27 H27C 0.9600 . ?
C28 H28A 0.9600 . ?
C28 H28B 0.9600 . ?
C28 H28C 0.9600 . ?
C29 C30 1.397(5) . ?
C29 C34 1.390(5) . ?
C30 H30 0.9300 . ?
C30 C31 1.385(5) . ?
C31 H31 0.9300 . ?
C31 C32 1.390(5) . ?
C32 C33 1.386(5) . ?
C32 C35 1.508(5) . ?
C33 H33 0.9300 . ?
C33 C34 1.382(5) . ?
C34 H34 0.9300 . ?
C35 H35A 0.9600 . ?
C35 H35B 0.9600 . ?
C35 H35C 0.9600 . ?
C36 C37 1.390(5) . ?
C36 C41 1.397(5) . ?
C37 H37 0.9300 . ?
C37 C38 1.385(6) . ?
C38 H38 0.9300 . ?
C38 C39 1.366(6) . ?
C39 H39 0.9300 . ?
C39 C40 1.371(6) . ?
C40 H40 0.9300 . ?
C40 C41 1.379(6) . ?
C41 H41 0.9300 . ?
